data_4070989
loop_
_publ_author_name
'He, Xuyang'
'Hurley, Erin'
'Noll, Bruce C.'
'Henderson, Kenneth W.'

_publ_section_title
;
 Regio- and Stereoselective Enolizations Using Calcium
 Bis(hexamethyldisilazide) as a Base: Synthetic, Solid-State, and Solution
 Studies
;
_journal_issue 13
_journal_name_full Organometallics
_journal_page_first 3094
_journal_paper_doi 10.1021/om7011908
_journal_volume 27
_journal_year 2008
_chemical_absolute_configuration syn
_chemical_compound_source synthesized
_chemical_formula_moiety 'C40 H86 Ca2 N2 O4 Si4'
_chemical_formula_sum 'C40 H86 Ca2 N2 O4 Si4'
_chemical_formula_weight 851.63
_space_group_IT_number 19
_symmetry_cell_setting orthorhombic
_symmetry_Int_Tables_number 19
_symmetry_space_group_name_Hall 'P 2ac 2ab'
_symmetry_space_group_name_H-M 'P 21 21 21'
_atom_sites_solution_hydrogens geom
_atom_sites_solution_primary direct
_atom_sites_solution_secondary difmap
_audit_creation_method SHELXL-97
_cell_angle_alpha 90.00
_cell_angle_beta 90.00
_cell_angle_gamma 90.00
_cell_formula_units_Z 4
_cell_length_a 15.269(3)
_cell_length_b 17.846(4)
_cell_length_c 18.960(4)
_cell_measurement_reflns_used 7794
_cell_measurement_temperature 100(2)
_cell_measurement_theta_max 28.143
_cell_measurement_theta_min 2.529
_cell_volume 5166.4(19)
_computing_cell_refinement 'APEX2/SAINT (Bruker, 2004)'
_computing_data_collection 'APEX2 (Bruker, 2004)'
_computing_data_reduction 'SAINT/XPREP (Bruker, 2004; Sheldrick, 2003)'
_computing_molecular_graphics 'XP (Sheldrick, 1998)'
_computing_publication_material 'XCIF (Sheldrick, 2001)'
_computing_structure_refinement 'SHELXL-97 (Sheldrick, 1997)'
_computing_structure_solution 'SHELXS-97 (Sheldrick, 1990)'
_diffrn_ambient_temperature 100(2)
_diffrn_detector_area_resol_mean 8.33
_diffrn_measured_fraction_theta_full 0.999
_diffrn_measured_fraction_theta_max 0.999
_diffrn_measurement_device_type 'Bruker SMART APEX CCD diffractometer'
_diffrn_measurement_method '\f and \w scans'
_diffrn_radiation_monochromator graphite
_diffrn_radiation_probe x-ray
_diffrn_radiation_type MoK\a
_diffrn_radiation_wavelength 0.71073
_diffrn_reflns_av_R_equivalents 0.0262
_diffrn_reflns_av_sigmaI/netI 0.0303
_diffrn_reflns_limit_h_max 22
_diffrn_reflns_limit_h_min -19
_diffrn_reflns_limit_k_max 26
_diffrn_reflns_limit_k_min -20
_diffrn_reflns_limit_l_max 20
_diffrn_reflns_limit_l_min -27
_diffrn_reflns_number 63886
_diffrn_reflns_theta_full 31.50
_diffrn_reflns_theta_max 31.50
_diffrn_reflns_theta_min 1.57
_diffrn_source 'fine-focus sealed tube'
_diffrn_source_type 'Siemens KFFMO2K-90'
_exptl_absorpt_coefficient_mu 0.349
_exptl_absorpt_correction_T_max 0.9335
_exptl_absorpt_correction_T_min 0.8129
_exptl_absorpt_correction_type multi-scan
_exptl_absorpt_process_details 'Blessing, R. H. (1995) Acta Cryst. A51, 33-38.'
_exptl_crystal_colour 'clear colourless'
_exptl_crystal_density_diffrn 1.095
_exptl_crystal_density_method 'not measured'
_exptl_crystal_description plate
_exptl_crystal_F_000 1872
_exptl_crystal_recrystallization_method 'cooling THF solution to 263K'
_exptl_crystal_size_max 0.62
_exptl_crystal_size_mid 0.50
_exptl_crystal_size_min 0.20
_refine_diff_density_max 2.042
_refine_diff_density_min -0.463
_refine_diff_density_rms 0.083
_refine_ls_abs_structure_details 'Flack H D (1983), Acta Cryst. A39, 876-881'
_refine_ls_abs_structure_Flack -0.01(3)
_refine_ls_extinction_method none
_refine_ls_goodness_of_fit_ref 1.040
_refine_ls_hydrogen_treatment constr
_refine_ls_matrix_type full
_refine_ls_number_parameters 511
_refine_ls_number_reflns 17032
_refine_ls_number_restraints 0
_refine_ls_restrained_S_all 1.040
_refine_ls_R_factor_all 0.0645
_refine_ls_R_factor_gt 0.0532
_refine_ls_shift/su_max 0.001
_refine_ls_shift/su_mean 0.000
_refine_ls_structure_factor_coef Fsqd
_refine_ls_weighting_details 'calc w=1/[\s^2^(Fo^2^)+(0.0888P)^2^+2.2068P] where P=(Fo^2^+2Fc^2^)/3'
_refine_ls_weighting_scheme calc
_refine_ls_wR_factor_gt 0.1409
_refine_ls_wR_factor_ref 0.1494
_reflns_number_gt 14646
_reflns_number_total 17032
_reflns_threshold_expression >2sigma(I)
_cod_data_source_file om7011908-file001.cif
_cod_data_source_block compound14
_cod_original_cell_volume 5166.4(18)
_cod_database_code 4070989

loop_
_symmetry_equiv_pos_as_xyz
'x, y, z'
'-x+1/2, -y, z+1/2'
'-x, y+1/2, -z+1/2'
'x+1/2, -y+1/2, -z'

loop_
_atom_site_label
_atom_site_type_symbol
_atom_site_fract_x
_atom_site_fract_y
_atom_site_fract_z
_atom_site_U_iso_or_equiv
_atom_site_adp_type
_atom_site_occupancy
_atom_site_symmetry_multiplicity
_atom_site_calc_flag
_atom_site_refinement_flags
_atom_site_disorder_assembly
_atom_site_disorder_group
Ca1 Ca -0.06878(3) 0.56657(2) 0.53517(2) 0.02406(9) Uani 1 1 d . . .
Ca2 Ca 0.10628(3) 0.44856(2) 0.48287(2) 0.02390(9) Uani 1 1 d . . .
N1 N -0.21882(12) 0.56564(11) 0.55469(10) 0.0285(4) Uani 1 1 d . . .
N2 N 0.24877(12) 0.43909(10) 0.44103(10) 0.0260(3) Uani 1 1 d . C .
O1 O 0.01886(11) 0.53757(9) 0.43939(8) 0.0260(3) Uani 1 1 d . . .
O2 O 0.02149(10) 0.48032(9) 0.58009(8) 0.0250(3) Uani 1 1 d . . .
O3 O -0.00098(14) 0.66337(10) 0.60071(11) 0.0389(4) Uani 1 1 d . . .
O4 O 0.03406(14) 0.34058(10) 0.44132(11) 0.0412(4) Uani 1 1 d . B .
Si1 Si -0.27417(5) 0.62619(4) 0.60715(4) 0.03513(15) Uani 1 1 d . . .
Si2 Si -0.26545(4) 0.49392(4) 0.51108(4) 0.02921(13) Uani 1 1 d . . .
Si3 Si 0.29038(5) 0.37000(4) 0.39068(5) 0.04071(18) Uani 1 1 d . . .
Si4 Si 0.30291(4) 0.51674(3) 0.46676(3) 0.02577(12) Uani 1 1 d . . .
C1 C -0.01191(14) 0.58594(13) 0.39214(12) 0.0268(4) Uani 1 1 d . . .
C2 C -0.03276(17) 0.55246(16) 0.32030(12) 0.0339(5) Uani 1 1 d . . .
H2 H -0.0765 0.5115 0.3279 0.041 Uiso 1 1 calc R . .
C3 C -0.0748(2) 0.61017(19) 0.26986(14) 0.0448(7) Uani 1 1 d . . .
H3A H -0.0279 0.6352 0.2426 0.054 Uiso 1 1 calc R . .
H3B H -0.1129 0.5834 0.2360 0.054 Uiso 1 1 calc R . .
C4 C -0.12867(19) 0.66947(18) 0.30759(16) 0.0431(6) Uani 1 1 d . . .
H4A H -0.1546 0.7041 0.2726 0.052 Uiso 1 1 calc R . .
H4B H -0.1770 0.6452 0.3338 0.052 Uiso 1 1 calc R . .
C5 C -0.07149(18) 0.71326(15) 0.35843(15) 0.0369(5) Uani 1 1 d . . .
H5 H -0.0257 0.7399 0.3303 0.044 Uiso 1 1 calc R . .
C6 C -0.02579(15) 0.65881(14) 0.40748(13) 0.0292(4) Uani 1 1 d . . .
H6 H -0.0057 0.6771 0.4517 0.035 Uiso 1 1 calc R . .
C7 C 0.0504(2) 0.51631(17) 0.29012(13) 0.0405(6) Uani 1 1 d . . .
H7 H 0.0714 0.4789 0.3255 0.049 Uiso 1 1 calc R . .
C8 C 0.1245(2) 0.5718(2) 0.2782(2) 0.0566(8) Uani 1 1 d . . .
H8A H 0.1086 0.6062 0.2401 0.085 Uiso 1 1 calc R . .
H8B H 0.1779 0.5446 0.2654 0.085 Uiso 1 1 calc R . .
H8C H 0.1348 0.6004 0.3216 0.085 Uiso 1 1 calc R . .
C9 C 0.0294(3) 0.4730(3) 0.22181(17) 0.0651(10) Uani 1 1 d . . .
H9A H 0.0100 0.5082 0.1854 0.098 Uiso 1 1 calc R . .
H9B H -0.0172 0.4365 0.2311 0.098 Uiso 1 1 calc R . .
H9C H 0.0820 0.4467 0.2056 0.098 Uiso 1 1 calc R . .
C10 C -0.1228(2) 0.77107(18) 0.3990(2) 0.0513(7) Uani 1 1 d . . .
H10A H -0.1698 0.7464 0.4254 0.077 Uiso 1 1 calc R . .
H10B H -0.1481 0.8074 0.3660 0.077 Uiso 1 1 calc R . .
H10C H -0.0837 0.7971 0.4319 0.077 Uiso 1 1 calc R . .
C11 C 0.04561(15) 0.42498(12) 0.62434(11) 0.0255(4) Uani 1 1 d . . .
C12 C -0.02836(15) 0.38421(13) 0.66212(12) 0.0283(4) Uani 1 1 d . . .
H12 H -0.0624 0.3562 0.6256 0.034 Uiso 1 1 calc R . .
C13 C 0.00648(19) 0.32650(15) 0.71501(15) 0.0398(6) Uani 1 1 d . . .
H13A H 0.0210 0.3523 0.7597 0.048 Uiso 1 1 calc R . .
H13B H -0.0401 0.2894 0.7251 0.048 Uiso 1 1 calc R . .
C14 C 0.08709(19) 0.28564(16) 0.68840(18) 0.0433(6) Uani 1 1 d . . .
H14A H 0.0732 0.2599 0.6435 0.052 Uiso 1 1 calc R . .
H14B H 0.1050 0.2472 0.7232 0.052 Uiso 1 1 calc R . .
C15 C 0.16252(18) 0.34095(16) 0.67674(16) 0.0401(6) Uani 1 1 d . . .
H15 H 0.1812 0.3604 0.7238 0.048 Uiso 1 1 calc R . .
C16 C 0.13045(16) 0.40639(14) 0.63339(13) 0.0308(5) Uani 1 1 d . . .
H16 H 0.1732 0.4367 0.6108 0.037 Uiso 1 1 calc R . .
C17 C -0.09191(15) 0.44042(14) 0.69736(12) 0.0288(4) Uani 1 1 d . . .
H17 H -0.1150 0.4737 0.6592 0.035 Uiso 1 1 calc R . .
C18 C -0.04688(18) 0.49089(16) 0.75127(13) 0.0359(5) Uani 1 1 d . . .
H18A H -0.0864 0.5319 0.7644 0.054 Uiso 1 1 calc R . .
H18B H 0.0068 0.5116 0.7307 0.054 Uiso 1 1 calc R . .
H18C H -0.0321 0.4616 0.7933 0.054 Uiso 1 1 calc R . .
C19 C -0.17061(17) 0.40077(17) 0.73031(14) 0.0358(5) Uani 1 1 d . . .
H19A H -0.1514 0.3718 0.7714 0.054 Uiso 1 1 calc R . .
H19B H -0.1970 0.3670 0.6956 0.054 Uiso 1 1 calc R . .
H19C H -0.2139 0.4381 0.7451 0.054 Uiso 1 1 calc R . .
C20 C 0.2409(2) 0.3033(2) 0.6426(2) 0.0572(9) Uani 1 1 d . . .
H20A H 0.2227 0.2795 0.5984 0.086 Uiso 1 1 calc R . .
H20B H 0.2645 0.2653 0.6747 0.086 Uiso 1 1 calc R . .
H20C H 0.2860 0.3409 0.6328 0.086 Uiso 1 1 calc R . .
C21 C 0.06178(18) 0.65020(14) 0.65625(12) 0.0335(5) Uani 1 1 d . . .
H21A H 0.0870 0.5993 0.6516 0.040 Uiso 1 1 calc R . .
H21B H 0.0328 0.6540 0.7028 0.040 Uiso 1 1 calc R . .
C22 C 0.1327(2) 0.70816(19) 0.65009(18) 0.0522(8) Uani 1 1 d . . .
H22A H 0.1414 0.7343 0.6956 0.063 Uiso 1 1 calc R . .
H22B H 0.1888 0.6846 0.6359 0.063 Uiso 1 1 calc R . .
C23 C 0.1025(4) 0.7608(2) 0.5957(2) 0.0781(14) Uani 1 1 d . . .
H23A H 0.1317 0.7511 0.5500 0.094 Uiso 1 1 calc R . .
H23B H 0.1133 0.8133 0.6100 0.094 Uiso 1 1 calc R . .
C24 C 0.0052(4) 0.74443(19) 0.59139(19) 0.0704(13) Uani 1 1 d . . .
H24A H -0.0271 0.7711 0.6291 0.084 Uiso 1 1 calc R . .
H24B H -0.0186 0.7597 0.5450 0.084 Uiso 1 1 calc R . .
C25 C 0.0007(3) 0.3336(2) 0.3706(2) 0.0605(9) Uani 1 1 d . . .
H25A H -0.0306 0.3803 0.3579 0.073 Uiso 1 1 calc R A 1
H25B H 0.0506 0.3279 0.3376 0.073 Uiso 1 1 calc R A 1
C26 C -0.0569(5) 0.2719(4) 0.3622(4) 0.053(2) Uani 0.528(13) 1 d P B 1
H26A H -0.0556 0.2518 0.3136 0.064 Uiso 0.528(13) 1 calc PR B 1
H26B H -0.1179 0.2849 0.3752 0.064 Uiso 0.528(13) 1 calc PR B 1
C26' C -0.0087(4) 0.2449(4) 0.3663(4) 0.040(2) Uani 0.472(13) 1 d P B 2
H26C H -0.0536 0.2305 0.3312 0.048 Uiso 0.472(13) 1 calc PR B 2
H26D H 0.0477 0.2214 0.3531 0.048 Uiso 0.472(13) 1 calc PR B 2
C27 C -0.0162(7) 0.2185(5) 0.4144(6) 0.052(3) Uani 0.528(13) 1 d P B 1
H27A H 0.0356 0.1932 0.3938 0.063 Uiso 0.528(13) 1 calc PR B 1
H27B H -0.0589 0.1800 0.4297 0.063 Uiso 0.528(13) 1 calc PR B 1
C27' C -0.0365(8) 0.2207(8) 0.4410(7) 0.059(3) Uani 0.472(13) 1 d P B 2
H27C H -0.1004 0.2264 0.4484 0.070 Uiso 0.472(13) 1 calc PR B 2
H27D H -0.0189 0.1685 0.4515 0.070 Uiso 0.472(13) 1 calc PR B 2
C28 C 0.0123(2) 0.27331(16) 0.4808(2) 0.0525(8) Uani 1 1 d . . .
H28A H -0.0368 0.2818 0.5139 0.063 Uiso 1 1 calc R B 1
H28B H 0.0634 0.2533 0.5069 0.063 Uiso 1 1 calc R B 1
C29 C -0.2270(5) 0.7224(2) 0.6043(4) 0.120(3) Uani 1 1 d . . .
H29A H -0.1698 0.7225 0.6278 0.180 Uiso 1 1 calc R . .
H29B H -0.2664 0.7572 0.6285 0.180 Uiso 1 1 calc R . .
H29C H -0.2199 0.7380 0.5551 0.180 Uiso 1 1 calc R . .
C30 C -0.2748(3) 0.5988(3) 0.70286(19) 0.0630(10) Uani 1 1 d . . .
H30A H -0.2900 0.5457 0.7072 0.095 Uiso 1 1 calc R . .
H30B H -0.3182 0.6291 0.7282 0.095 Uiso 1 1 calc R . .
H30C H -0.2167 0.6075 0.7232 0.095 Uiso 1 1 calc R . .
C31 C -0.3940(2) 0.6363(3) 0.5838(2) 0.0640(10) Uani 1 1 d . . .
H31A H -0.3994 0.6544 0.5352 0.096 Uiso 1 1 calc R . .
H31B H -0.4216 0.6722 0.6159 0.096 Uiso 1 1 calc R . .
H31C H -0.4230 0.5876 0.5881 0.096 Uiso 1 1 calc R . .
C32 C -0.33664(18) 0.42992(16) 0.56524(17) 0.0416(6) Uani 1 1 d . . .
H32A H -0.3036 0.4119 0.6062 0.062 Uiso 1 1 calc R . .
H32B H -0.3549 0.3871 0.5364 0.062 Uiso 1 1 calc R . .
H32C H -0.3885 0.4574 0.5813 0.062 Uiso 1 1 calc R . .
C33 C -0.3344(2) 0.5212(2) 0.43295(17) 0.0532(8) Uani 1 1 d . . .
H33A H -0.3856 0.5495 0.4491 0.080 Uiso 1 1 calc R . .
H33B H -0.3538 0.4759 0.4082 0.080 Uiso 1 1 calc R . .
H33C H -0.2997 0.5524 0.4009 0.080 Uiso 1 1 calc R . .
C34 C -0.17517(18) 0.43192(17) 0.47482(17) 0.0445(6) Uani 1 1 d . . .
H34A H -0.1395 0.4606 0.4414 0.067 Uiso 1 1 calc R . .
H34B H -0.2012 0.3888 0.4506 0.067 Uiso 1 1 calc R . .
H34C H -0.1382 0.4143 0.5137 0.067 Uiso 1 1 calc R . .
C35 C 0.2582(3) 0.27543(18) 0.4227(4) 0.0867(18) Uani 1 1 d . C .
H35A H 0.2789 0.2687 0.4713 0.130 Uiso 1 1 calc R . .
H35B H 0.2844 0.2371 0.3924 0.130 Uiso 1 1 calc R . .
H35C H 0.1942 0.2707 0.4215 0.130 Uiso 1 1 calc R . .
C36 C 0.2547(5) 0.3820(5) 0.2947(3) 0.078(2) Uani 0.762(12) 1 d P C 1
H36A H 0.1907 0.3837 0.2922 0.116 Uiso 0.762(12) 1 calc PR C 1
H36B H 0.2764 0.3397 0.2667 0.116 Uiso 0.762(12) 1 calc PR C 1
H36C H 0.2789 0.4289 0.2760 0.116 Uiso 0.762(12) 1 calc PR C 1
C36' C 0.2234(16) 0.3413(18) 0.3180(11) 0.078(2) Uani 0.238(12) 1 d P C 2
H36D H 0.1983 0.3856 0.2951 0.116 Uiso 0.238(12) 1 calc PR C 2
H36E H 0.1761 0.3090 0.3351 0.116 Uiso 0.238(12) 1 calc PR C 2
H36F H 0.2592 0.3136 0.2839 0.116 Uiso 0.238(12) 1 calc PR C 2
C37 C 0.4132(2) 0.36781(18) 0.3811(2) 0.0557(9) Uani 1 1 d . C .
H37A H 0.4323 0.4108 0.3529 0.084 Uiso 1 1 calc R . .
H37B H 0.4307 0.3213 0.3575 0.084 Uiso 1 1 calc R . .
H37C H 0.4404 0.3702 0.4278 0.084 Uiso 1 1 calc R . .
C38 C 0.3553(2) 0.57313(16) 0.39402(18) 0.0474(7) Uani 1 1 d . C .
H38A H 0.3998 0.5426 0.3703 0.071 Uiso 1 1 calc R . .
H38B H 0.3829 0.6179 0.4141 0.071 Uiso 1 1 calc R . .
H38C H 0.3105 0.5882 0.3599 0.071 Uiso 1 1 calc R . .
C39 C 0.22234(17) 0.58298(13) 0.51040(15) 0.0342(5) Uani 1 1 d . C .
H39A H 0.1747 0.5944 0.4775 0.051 Uiso 1 1 calc R . .
H39B H 0.2525 0.6294 0.5235 0.051 Uiso 1 1 calc R . .
H39C H 0.1982 0.5593 0.5528 0.051 Uiso 1 1 calc R . .
C40 C 0.3910(2) 0.49895(18) 0.5336(2) 0.0550(8) Uani 1 1 d . C .
H40A H 0.3664 0.4712 0.5735 0.082 Uiso 1 1 calc R . .
H40B H 0.4145 0.5469 0.5502 0.082 Uiso 1 1 calc R . .
H40C H 0.4380 0.4695 0.5119 0.082 Uiso 1 1 calc R . .

loop_
_atom_site_aniso_label
_atom_site_aniso_U_11
_atom_site_aniso_U_22
_atom_site_aniso_U_33
_atom_site_aniso_U_23
_atom_site_aniso_U_13
_atom_site_aniso_U_12
Ca1 0.02154(18) 0.02559(18) 0.02506(17) 0.00069(14) 0.00083(15) 0.00203(15)
Ca2 0.02262(18) 0.01959(16) 0.02951(19) -0.00259(14) 0.00192(15) 0.00031(14)
N1 0.0222(8) 0.0289(9) 0.0342(9) 0.0017(7) 0.0030(7) 0.0033(7)
N2 0.0248(8) 0.0199(8) 0.0332(9) -0.0051(7) 0.0048(7) 0.0016(7)
O1 0.0288(8) 0.0257(7) 0.0236(6) 0.0029(5) -0.0014(6) 0.0005(6)
O2 0.0254(7) 0.0235(7) 0.0261(7) 0.0057(6) 0.0001(6) -0.0016(6)
O3 0.0457(10) 0.0269(8) 0.0442(10) -0.0045(7) -0.0148(9) 0.0061(7)
O4 0.0446(11) 0.0271(8) 0.0520(11) -0.0097(8) 0.0013(9) -0.0081(8)
Si1 0.0309(3) 0.0277(3) 0.0468(4) 0.0003(3) 0.0069(3) 0.0062(3)
Si2 0.0250(3) 0.0308(3) 0.0318(3) 0.0041(2) -0.0004(2) 0.0004(2)
Si3 0.0359(3) 0.0314(3) 0.0548(4) -0.0161(3) 0.0096(3) 0.0082(3)
Si4 0.0210(2) 0.0215(2) 0.0348(3) -0.0013(2) 0.0041(2) -0.0005(2)
C1 0.0197(9) 0.0323(10) 0.0286(9) 0.0063(8) -0.0030(8) -0.0041(8)
C2 0.0336(11) 0.0412(13) 0.0269(9) 0.0014(9) -0.0061(9) -0.0066(10)
C3 0.0457(15) 0.0600(18) 0.0287(11) 0.0071(11) -0.0111(11) -0.0065(14)
C4 0.0342(13) 0.0506(16) 0.0446(14) 0.0153(12) -0.0097(11) 0.0012(11)
C5 0.0305(11) 0.0384(12) 0.0417(13) 0.0120(10) -0.0020(10) 0.0015(10)
C6 0.0241(10) 0.0330(11) 0.0306(10) 0.0069(8) -0.0011(8) -0.0036(9)
C7 0.0451(14) 0.0484(15) 0.0280(11) -0.0033(10) -0.0021(10) 0.0019(12)
C8 0.0428(16) 0.068(2) 0.0590(18) 0.0040(17) 0.0173(14) 0.0048(15)
C9 0.074(2) 0.089(3) 0.0326(13) -0.0171(16) -0.0036(15) 0.012(2)
C10 0.0526(18) 0.0400(15) 0.0614(19) 0.0121(13) -0.0061(15) 0.0082(13)
C11 0.0289(10) 0.0224(9) 0.0252(9) 0.0043(7) 0.0004(8) -0.0040(8)
C12 0.0291(10) 0.0251(9) 0.0306(10) 0.0075(8) 0.0015(8) -0.0050(8)
C13 0.0409(14) 0.0332(12) 0.0455(14) 0.0204(11) 0.0043(11) -0.0003(10)
C14 0.0409(14) 0.0314(12) 0.0575(17) 0.0180(11) -0.0010(12) 0.0042(10)
C15 0.0305(12) 0.0399(13) 0.0498(14) 0.0161(12) -0.0063(11) 0.0023(10)
C16 0.0277(10) 0.0309(10) 0.0340(11) 0.0093(9) -0.0027(9) -0.0033(8)
C17 0.0253(10) 0.0336(11) 0.0274(9) 0.0098(8) -0.0002(8) -0.0018(8)
C18 0.0355(12) 0.0394(13) 0.0328(11) 0.0025(10) 0.0023(9) -0.0044(10)
C19 0.0273(11) 0.0454(14) 0.0346(11) 0.0102(10) 0.0016(9) -0.0069(10)
C20 0.0345(14) 0.0541(19) 0.083(2) 0.0178(18) -0.0059(15) 0.0133(14)
C21 0.0427(13) 0.0299(10) 0.0279(10) -0.0025(8) -0.0029(10) 0.0011(10)
C22 0.0528(18) 0.0492(16) 0.0546(17) -0.0252(14) 0.0108(14) -0.0122(14)
C23 0.123(4) 0.055(2) 0.056(2) 0.0098(16) -0.015(2) -0.044(2)
C24 0.130(4) 0.0344(15) 0.0470(17) -0.0075(13) -0.034(2) 0.023(2)
C25 0.077(2) 0.0475(18) 0.0567(19) -0.0156(15) -0.0049(19) 0.0008(17)
C26 0.043(4) 0.035(3) 0.083(5) -0.013(3) -0.007(3) -0.005(3)
C26' 0.026(3) 0.034(3) 0.059(4) -0.029(3) 0.011(3) -0.004(3)
C27 0.045(5) 0.028(3) 0.084(9) -0.011(5) -0.015(5) -0.007(3)
C27' 0.047(5) 0.052(5) 0.077(8) -0.007(5) 0.008(4) -0.029(4)
C28 0.0458(16) 0.0295(12) 0.082(2) 0.0003(14) -0.0020(16) -0.0071(11)
C29 0.135(5) 0.0315(17) 0.194(7) -0.014(3) 0.094(5) -0.006(2)
C30 0.071(2) 0.072(2) 0.0454(16) -0.0100(17) -0.0054(16) 0.029(2)
C31 0.0500(18) 0.084(3) 0.0583(19) 0.0127(19) 0.0076(16) 0.0308(19)
C32 0.0325(12) 0.0382(13) 0.0541(15) 0.0118(12) 0.0017(11) -0.0026(11)
C33 0.0584(19) 0.0600(19) 0.0411(14) 0.0118(14) -0.0171(14) -0.0044(16)
C34 0.0344(12) 0.0416(13) 0.0577(17) -0.0161(13) 0.0080(12) -0.0037(11)
C35 0.060(2) 0.0269(14) 0.173(5) -0.027(2) 0.048(3) -0.0034(14)
C36 0.075(4) 0.107(6) 0.051(3) -0.038(3) 0.006(3) 0.031(4)
C36' 0.075(4) 0.107(6) 0.051(3) -0.038(3) 0.006(3) 0.031(4)
C37 0.0454(16) 0.0375(14) 0.084(2) -0.0038(15) 0.0295(17) 0.0100(12)
C38 0.0428(14) 0.0342(12) 0.0654(18) 0.0045(13) 0.0293(14) -0.0037(11)
C39 0.0324(11) 0.0267(10) 0.0434(12) -0.0112(9) 0.0111(10) -0.0051(9)
C40 0.0446(15) 0.0437(15) 0.077(2) -0.0018(15) -0.0265(17) -0.0038(13)

loop_
_atom_type_symbol
_atom_type_description
_atom_type_scat_dispersion_real
_atom_type_scat_dispersion_imag
_atom_type_scat_source
C C 0.0033 0.0016 'International Tables Vol C Tables 4.2.6.8 and 6.1.1.4'
H H 0.0000 0.0000 'International Tables Vol C Tables 4.2.6.8 and 6.1.1.4'
N N 0.0061 0.0033 'International Tables Vol C Tables 4.2.6.8 and 6.1.1.4'
O O 0.0106 0.0060 'International Tables Vol C Tables 4.2.6.8 and 6.1.1.4'
Si Si 0.0817 0.0704 'International Tables Vol C Tables 4.2.6.8 and 6.1.1.4'
Ca Ca 0.2262 0.3064 'International Tables Vol C Tables 4.2.6.8 and 6.1.1.4'

loop_
_geom_angle_atom_site_label_1
_geom_angle_atom_site_label_2
_geom_angle_atom_site_label_3
_geom_angle
O2 Ca1 O1 77.78(6)
O2 Ca1 N1 122.90(7)
O1 Ca1 N1 133.97(7)
O2 Ca1 O3 91.88(6)
O1 Ca1 O3 108.81(7)
N1 Ca1 O3 110.69(7)
O1 Ca2 N2 119.07(7)
O1 Ca2 O2 77.66(6)
N2 Ca2 O2 144.21(6)
O1 Ca2 O4 100.29(7)
N2 Ca2 O4 105.35(7)
O2 Ca2 O4 101.77(7)
Si2 N1 Si1 124.24(12)
Si2 N1 Ca1 110.18(10)
Si1 N1 Ca1 125.55(11)
Si3 N2 Si4 125.53(12)
Si3 N2 Ca2 126.91(10)
Si4 N2 Ca2 107.50(9)
C1 O1 Ca2 157.20(15)
C1 O1 Ca1 100.32(13)
Ca2 O1 Ca1 102.42(6)
C11 O2 Ca1 155.62(14)
C11 O2 Ca2 99.38(13)
Ca1 O2 Ca2 102.09(6)
C21 O3 C24 101.9(2)
C21 O3 Ca1 123.70(14)
C24 O3 Ca1 133.47(18)
C25 O4 C28 109.2(2)
C25 O4 Ca2 123.2(2)
C28 O4 Ca2 127.60(19)
N1 Si1 C29 112.18(19)
N1 Si1 C30 113.82(14)
C29 Si1 C30 105.6(3)
N1 Si1 C31 113.94(16)
C29 Si1 C31 106.2(3)
C30 Si1 C31 104.24(18)
N1 Si2 C33 115.29(14)
N1 Si2 C32 115.99(13)
C33 Si2 C32 105.27(15)
N1 Si2 C34 108.33(11)
C33 Si2 C34 105.80(17)
C32 Si2 C34 105.28(14)
N2 Si3 C36' 115.5(6)
N2 Si3 C35 112.29(16)
C36' Si3 C35 80.9(12)
N2 Si3 C37 116.45(14)
C36' Si3 C37 119.2(7)
C35 Si3 C37 106.01(17)
N2 Si3 C36 110.5(2)
C36' Si3 C36 30.3(10)
C35 Si3 C36 109.7(4)
C37 Si3 C36 101.2(3)
N2 Si4 C40 114.09(13)
N2 Si4 C38 115.79(13)
C40 Si4 C38 106.28(17)
N2 Si4 C39 108.70(10)
C40 Si4 C39 106.03(15)
C38 Si4 C39 105.17(12)
O1 C1 C6 122.4(2)
O1 C1 C2 115.0(2)
C6 C1 C2 122.6(2)
C1 C2 C7 109.0(2)
C1 C2 C3 112.3(2)
C7 C2 C3 113.2(2)
C1 C2 H2 107.4
C7 C2 H2 107.4
C3 C2 H2 107.4
C4 C3 C2 113.4(2)
C4 C3 H3A 108.9
C2 C3 H3A 108.9
C4 C3 H3B 108.9
C2 C3 H3B 108.9
H3A C3 H3B 107.7
C5 C4 C3 110.3(2)
C5 C4 H4A 109.6
C3 C4 H4A 109.6
C5 C4 H4B 109.6
C3 C4 H4B 109.6
H4A C4 H4B 108.1
C10 C5 C6 111.4(2)
C10 C5 C4 112.2(2)
C6 C5 C4 108.9(2)
C10 C5 H5 108.0
C6 C5 H5 108.0
C4 C5 H5 108.0
C1 C6 C5 123.9(2)
C1 C6 H6 118.0
C5 C6 H6 118.0
C8 C7 C2 113.4(3)
C8 C7 C9 110.9(3)
C2 C7 C9 110.6(3)
C8 C7 H7 107.2
C2 C7 H7 107.2
C9 C7 H7 107.2
C7 C8 H8A 109.5
C7 C8 H8B 109.5
H8A C8 H8B 109.5
C7 C8 H8C 109.5
H8A C8 H8C 109.5
H8B C8 H8C 109.5
C7 C9 H9A 109.5
C7 C9 H9B 109.5
H9A C9 H9B 109.5
C7 C9 H9C 109.5
H9A C9 H9C 109.5
H9B C9 H9C 109.5
C5 C10 H10A 109.5
C5 C10 H10B 109.5
H10A C10 H10B 109.5
C5 C10 H10C 109.5
H10A C10 H10C 109.5
H10B C10 H10C 109.5
O2 C11 C16 121.5(2)
O2 C11 C12 116.14(19)
C16 C11 C12 122.4(2)
C11 C12 C13 111.8(2)
C11 C12 C17 111.01(18)
C13 C12 C17 111.8(2)
C11 C12 H12 107.3
C13 C12 H12 107.3
C17 C12 H12 107.3
C14 C13 C12 112.8(2)
C14 C13 H13A 109.0
C12 C13 H13A 109.0
C14 C13 H13B 109.0
C12 C13 H13B 109.0
H13A C13 H13B 107.8
C13 C14 C15 110.4(2)
C13 C14 H14A 109.6
C15 C14 H14A 109.6
C13 C14 H14B 109.6
C15 C14 H14B 109.6
H14A C14 H14B 108.1
C16 C15 C20 111.5(2)
C16 C15 C14 109.4(2)
C20 C15 C14 111.7(3)
C16 C15 H15 108.0
C20 C15 H15 108.0
C14 C15 H15 108.0
C11 C16 C15 124.8(2)
C11 C16 H16 117.6
C15 C16 H16 117.6
C18 C17 C19 110.7(2)
C18 C17 C12 112.9(2)
C19 C17 C12 111.7(2)
C18 C17 H17 107.1
C19 C17 H17 107.1
C12 C17 H17 107.1
C17 C18 H18A 109.5
C17 C18 H18B 109.5
H18A C18 H18B 109.5
C17 C18 H18C 109.5
H18A C18 H18C 109.5
H18B C18 H18C 109.5
C17 C19 H19A 109.5
C17 C19 H19B 109.5
H19A C19 H19B 109.5
C17 C19 H19C 109.5
H19A C19 H19C 109.5
H19B C19 H19C 109.5
C15 C20 H20A 109.5
C15 C20 H20B 109.5
H20A C20 H20B 109.5
C15 C20 H20C 109.5
H20A C20 H20C 109.5
H20B C20 H20C 109.5
O3 C21 C22 108.1(2)
O3 C21 H21A 110.1
C22 C21 H21A 110.1
O3 C21 H21B 110.1
C22 C21 H21B 110.1
H21A C21 H21B 108.4
C23 C22 C21 105.5(3)
C23 C22 H22A 110.6
C21 C22 H22A 110.6
C23 C22 H22B 110.6
C21 C22 H22B 110.6
H22A C22 H22B 108.8
C22 C23 C24 102.9(3)
C22 C23 H23A 111.2
C24 C23 H23A 111.2
C22 C23 H23B 111.2
C24 C23 H23B 111.2
H23A C23 H23B 109.1
O3 C24 C23 104.3(3)
O3 C24 H24A 110.9
C23 C24 H24A 110.9
O3 C24 H24B 110.9
C23 C24 H24B 110.9
H24A C24 H24B 108.9
C26 C25 O4 113.0(4)
C26 C25 C26' 33.5(3)
O4 C25 C26' 99.5(4)
C26 C25 H25A 109.0
O4 C25 H25A 109.0
C26' C25 H25A 141.3
C26 C25 H25B 109.0
O4 C25 H25B 109.0
C26' C25 H25B 86.2
H25A C25 H25B 107.8
C25 C26 C27 99.3(6)
C25 C26 H26A 111.9
C27 C26 H26A 111.9
C25 C26 H26B 111.9
C27 C26 H26B 111.9
H26A C26 H26B 109.6
C27' C26' C25 104.9(7)
C27' C26' H26C 110.8
C25 C26' H26C 110.8
C27' C26' H26D 110.8
C25 C26' H26D 110.8
H26C C26' H26D 108.8
C26 C27 C28 103.5(6)
C26 C27 H27A 111.1
C28 C27 H27A 111.1
C26 C27 H27B 111.1
C28 C27 H27B 111.1
H27A C27 H27B 109.0
C28 C27' C26' 99.2(8)
C28 C27' H27C 111.9
C26' C27' H27C 111.9
C28 C27' H27D 111.9
C26' C27' H27D 111.9
H27C C27' H27D 109.6
C27' C28 O4 113.1(7)
C27' C28 C27 20.5(5)
O4 C28 C27 99.0(5)
C27' C28 H28A 92.3
O4 C28 H28A 112.0
C27 C28 H28A 112.0
C27' C28 H28B 116.2
O4 C28 H28B 112.0
C27 C28 H28B 112.0
H28A C28 H28B 109.7
Si1 C29 H29A 109.5
Si1 C29 H29B 109.5
H29A C29 H29B 109.5
Si1 C29 H29C 109.5
H29A C29 H29C 109.5
H29B C29 H29C 109.5
Si1 C30 H30A 109.5
Si1 C30 H30B 109.5
H30A C30 H30B 109.5
Si1 C30 H30C 109.5
H30A C30 H30C 109.5
H30B C30 H30C 109.5
Si1 C31 H31A 109.5
Si1 C31 H31B 109.5
H31A C31 H31B 109.5
Si1 C31 H31C 109.5
H31A C31 H31C 109.5
H31B C31 H31C 109.5
Si2 C32 H32A 109.5
Si2 C32 H32B 109.5
H32A C32 H32B 109.5
Si2 C32 H32C 109.5
H32A C32 H32C 109.5
H32B C32 H32C 109.5
Si2 C33 H33A 109.5
Si2 C33 H33B 109.5
H33A C33 H33B 109.5
Si2 C33 H33C 109.5
H33A C33 H33C 109.5
H33B C33 H33C 109.5
Si2 C34 H34A 109.5
Si2 C34 H34B 109.5
H34A C34 H34B 109.5
Si2 C34 H34C 109.5
H34A C34 H34C 109.5
H34B C34 H34C 109.5
Si3 C35 H35A 109.5
Si3 C35 H35B 109.5
H35A C35 H35B 109.5
Si3 C35 H35C 109.5
H35A C35 H35C 109.5
H35B C35 H35C 109.5
Si3 C36 H36A 109.5
Si3 C36 H36B 109.5
Si3 C36 H36C 109.5
Si3 C36' H36D 109.5
Si3 C36' H36E 109.5
H36D C36' H36E 109.5
Si3 C36' H36F 109.5
H36D C36' H36F 109.5
H36E C36' H36F 109.5
Si3 C37 H37A 109.5
Si3 C37 H37B 109.5
H37A C37 H37B 109.5
Si3 C37 H37C 109.5
H37A C37 H37C 109.5
H37B C37 H37C 109.5
Si4 C38 H38A 109.5
Si4 C38 H38B 109.5
H38A C38 H38B 109.5
Si4 C38 H38C 109.5
H38A C38 H38C 109.5
H38B C38 H38C 109.5
Si4 C39 H39A 109.5
Si4 C39 H39B 109.5
H39A C39 H39B 109.5
Si4 C39 H39C 109.5
H39A C39 H39C 109.5
H39B C39 H39C 109.5
Si4 C40 H40A 109.5
Si4 C40 H40B 109.5
H40A C40 H40B 109.5
Si4 C40 H40C 109.5
H40A C40 H40C 109.5
H40B C40 H40C 109.5

loop_
_geom_bond_atom_site_label_1
_geom_bond_atom_site_label_2
_geom_bond_distance
Ca1 O2 2.2348(16)
Ca1 O1 2.3144(17)
Ca1 N1 2.321(2)
Ca1 O3 2.3665(19)
Ca2 O1 2.2325(16)
Ca2 N2 2.3221(19)
Ca2 O2 2.3226(16)
Ca2 O4 2.3559(19)
N1 Si2 1.682(2)
N1 Si1 1.695(2)
N2 Si3 1.6837(19)
N2 Si4 1.6857(19)
O1 C1 1.330(3)
O2 C11 1.347(3)
O3 C21 1.443(3)
O3 C24 1.461(4)
O4 C25 1.440(4)
O4 C28 1.453(4)
Si1 C29 1.862(5)
Si1 C30 1.879(4)
Si1 C31 1.891(4)
Si2 C33 1.881(3)
Si2 C32 1.882(3)
Si2 C34 1.897(3)
Si3 C36' 1.79(2)
Si3 C35 1.860(4)
Si3 C37 1.884(3)
Si3 C36 1.912(7)
Si4 C40 1.874(3)
Si4 C38 1.885(3)
Si4 C39 1.896(2)
C1 C6 1.349(3)
C1 C2 1.521(3)
C2 C7 1.535(4)
C2 C3 1.545(4)
C2 H2 1.0000
C3 C4 1.519(5)
C3 H3A 0.9900
C3 H3B 0.9900
C4 C5 1.517(4)
C4 H4A 0.9900
C4 H4B 0.9900
C5 C10 1.506(4)
C5 C6 1.515(3)
C5 H5 1.0000
C6 H6 0.9500
C7 C8 1.520(5)
C7 C9 1.542(4)
C7 H7 1.0000
C8 H8A 0.9800
C8 H8B 0.9800
C8 H8C 0.9800
C9 H9A 0.9800
C9 H9B 0.9800
C9 H9C 0.9800
C10 H10A 0.9800
C10 H10B 0.9800
C10 H10C 0.9800
C11 C16 1.348(3)
C11 C12 1.522(3)
C12 C13 1.533(3)
C12 C17 1.547(3)
C12 H12 1.0000
C13 C14 1.517(4)
C13 H13A 0.9900
C13 H13B 0.9900
C14 C15 1.533(4)
C14 H14A 0.9900
C14 H14B 0.9900
C15 C16 1.510(3)
C15 C20 1.516(5)
C15 H15 1.0000
C16 H16 0.9500
C17 C18 1.526(3)
C17 C19 1.528(3)
C17 H17 1.0000
C18 H18A 0.9800
C18 H18B 0.9800
C18 H18C 0.9800
C19 H19A 0.9800
C19 H19B 0.9800
C19 H19C 0.9800
C20 H20A 0.9800
C20 H20B 0.9800
C20 H20C 0.9800
C21 C22 1.503(4)
C21 H21A 0.9900
C21 H21B 0.9900
C22 C23 1.468(6)
C22 H22A 0.9900
C22 H22B 0.9900
C23 C24 1.515(7)
C23 H23A 0.9900
C23 H23B 0.9900
C24 H24A 0.9900
C24 H24B 0.9900
C25 C26 1.419(7)
C25 C26' 1.593(7)
C25 H25A 0.9900
C25 H25B 0.9900
C26 C27 1.509(13)
C26 H26A 0.9900
C26 H26B 0.9900
C26' C27' 1.539(13)
C26' H26C 0.9900
C26' H26D 0.9900
C27 C28 1.653(11)
C27 H27A 0.9900
C27 H27B 0.9900
C27' C28 1.417(14)
C27' H27C 0.9900
C27' H27D 0.9900
C28 H28A 0.9900
C28 H28B 0.9900
C29 H29A 0.9800
C29 H29B 0.9800
C29 H29C 0.9800
C30 H30A 0.9800
C30 H30B 0.9800
C30 H30C 0.9800
C31 H31A 0.9800
C31 H31B 0.9800
C31 H31C 0.9800
C32 H32A 0.9800
C32 H32B 0.9800
C32 H32C 0.9800
C33 H33A 0.9800
C33 H33B 0.9800
C33 H33C 0.9800
C34 H34A 0.9800
C34 H34B 0.9800
C34 H34C 0.9800
C35 H35A 0.9800
C35 H35B 0.9800
C35 H35C 0.9800
C36 H36A 0.9800
C36 H36B 0.9800
C36 H36C 0.9800
C36' H36D 0.9800
C36' H36E 0.9800
C36' H36F 0.9800
C37 H37A 0.9800
C37 H37B 0.9800
C37 H37C 0.9800
C38 H38A 0.9800
C38 H38B 0.9800
C38 H38C 0.9800
C39 H39A 0.9800
C39 H39B 0.9800
C39 H39C 0.9800
C40 H40A 0.9800
C40 H40B 0.9800
C40 H40C 0.9800
